data_4121339
loop_
_publ_author_name
'Chih-Chin Tsou'
'Wan-Lin Yang'
'Wen-Feng Liaw'

_publ_section_title
;
 Nitrite Activation to Nitric Oxide via One-fold Protonation of
 Iron(II)-O,O-nitrito Complex: Relevance to the Nitrite Reductase Activity
 of Deoxyhemoglobin and Deoxyhemerythrin
;
_journal_name_full 'Journal of the American Chemical Society'
_journal_page_first 18758
_journal_page_last 18761
_journal_paper_doi 10.1021/ja4105864
_journal_volume 135
_journal_year 2013
_chemical_formula_moiety 'C36 H45 B F4 Fe N8 O5'
_chemical_formula_sum 'C36 H45 B F4 Fe N8 O5'
_chemical_formula_weight 812.46
_chemical_name_systematic
;
 ?
;
_space_group_IT_number 2
_symmetry_cell_setting triclinic
_symmetry_space_group_name_Hall '-P 1'
_symmetry_space_group_name_H-M 'P -1'
_atom_sites_solution_hydrogens geom
_atom_sites_solution_primary direct
_atom_sites_solution_secondary difmap
_audit_creation_method SHELXL-97
_cell_angle_alpha 68.840(5)
_cell_angle_beta 72.286(4)
_cell_angle_gamma 86.501(5)
_cell_formula_units_Z 2
_cell_length_a 12.640(2)
_cell_length_b 13.899(3)
_cell_length_c 13.955(2)
_cell_measurement_reflns_used 0
_cell_measurement_temperature 200(2)
_cell_measurement_theta_max 0
_cell_measurement_theta_min 0
_cell_volume 2174.7(7)
_computing_molecular_graphics 'Ortep-3 for Windows (Farrugia, 1997)'
_computing_publication_material 'WinGX publication routines (Farrugia, 1999)'
_computing_structure_refinement 'SHELXL-97 (Sheldrick, 1997)'
_computing_structure_solution 'SHELXS-86 (Sheldrick, 1986)'
_diffrn_ambient_temperature 200(2)
_diffrn_measured_fraction_theta_full 0.984
_diffrn_measured_fraction_theta_max 0.984
_diffrn_radiation_monochromator graphite
_diffrn_radiation_source 'fine-focus sealed tube'
_diffrn_radiation_type MoK\a
_diffrn_radiation_wavelength 0.71073
_diffrn_reflns_av_R_equivalents 0.0443
_diffrn_reflns_av_sigmaI/netI 0.0735
_diffrn_reflns_limit_h_max 15
_diffrn_reflns_limit_h_min -11
_diffrn_reflns_limit_k_max 16
_diffrn_reflns_limit_k_min -15
_diffrn_reflns_limit_l_max 16
_diffrn_reflns_limit_l_min -16
_diffrn_reflns_number 16440
_diffrn_reflns_theta_full 25.09
_diffrn_reflns_theta_max 25.09
_diffrn_reflns_theta_min 2.19
_exptl_absorpt_coefficient_mu 0.411
_exptl_absorpt_correction_T_max 0.9718
_exptl_absorpt_correction_T_min 0.8465
_exptl_absorpt_correction_type multi-scan
_exptl_crystal_colour yellow-brown
_exptl_crystal_density_diffrn 1.241
_exptl_crystal_description prism
_exptl_crystal_F_000 848
_exptl_crystal_size_max 0.42
_exptl_crystal_size_mid 0.17
_exptl_crystal_size_min 0.07
_refine_diff_density_max 0.825
_refine_diff_density_min -0.574
_refine_diff_density_rms 0.107
_refine_ls_extinction_method none
_refine_ls_goodness_of_fit_ref 1.089
_refine_ls_hydrogen_treatment constr
_refine_ls_matrix_type full
_refine_ls_number_parameters 542
_refine_ls_number_reflns 7624
_refine_ls_number_restraints 0
_refine_ls_restrained_S_all 1.089
_refine_ls_R_factor_all 0.1214
_refine_ls_R_factor_gt 0.0786
_refine_ls_shift/su_max 0.002
_refine_ls_shift/su_mean 0.001
_refine_ls_structure_factor_coef Fsqd
_refine_ls_weighting_details 'calc w=1/[\s^2^(Fo^2^)+(0.1506P)^2^+1.5252P] where P=(Fo^2^+2Fc^2^)/3'
_refine_ls_weighting_scheme calc
_refine_ls_wR_factor_gt 0.2343
_refine_ls_wR_factor_ref 0.2653
_reflns_number_gt 4998
_reflns_number_total 7624
_reflns_threshold_expression >2sigma(I)
_cod_data_source_file ja4105864_si_001_3.cif
_cod_data_source_block complex_3
_cod_original_cell_volume 2174.6(7)
_cod_database_code 4121339

loop_
_symmetry_equiv_pos_as_xyz
'x, y, z'
'-x, -y, -z'

loop_
_atom_site_label
_atom_site_type_symbol
_atom_site_fract_x
_atom_site_fract_y
_atom_site_fract_z
_atom_site_U_iso_or_equiv
_atom_site_adp_type
_atom_site_occupancy
_atom_site_symmetry_multiplicity
_atom_site_calc_flag
_atom_site_refinement_flags
_atom_site_disorder_assembly
_atom_site_disorder_group
C1 C 0.3713(4) 0.4942(4) 0.6588(4) 0.0418(12) Uani 1 1 d . . .
C2 C 0.2703(5) 0.5400(5) 0.6720(5) 0.0559(15) Uani 1 1 d . . .
H2 H 0.2631 0.6063 0.6777 0.067 Uiso 1 1 calc R . .
C3 C 0.1805(5) 0.4853(6) 0.6767(5) 0.0678(18) Uani 1 1 d . . .
H3 H 0.1103 0.5154 0.6844 0.081 Uiso 1 1 calc R . .
C4 C 0.1894(5) 0.3865(6) 0.6705(5) 0.0693(19) Uani 1 1 d . . .
H4 H 0.1246 0.3504 0.6771 0.083 Uiso 1 1 calc R . .
C5 C 0.2897(5) 0.3405(5) 0.6552(5) 0.0565(15) Uani 1 1 d . . .
H5 H 0.2964 0.2740 0.6499 0.068 Uiso 1 1 calc R . .
C6 C 0.3803(5) 0.3971(4) 0.6479(4) 0.0451(13) Uani 1 1 d . . .
C7 C 0.5430(4) 0.4540(4) 0.6388(4) 0.0385(11) Uani 1 1 d . . .
C8 C 0.6645(4) 0.4606(4) 0.6238(4) 0.0453(13) Uani 1 1 d . . .
H8A H 0.6919 0.3904 0.6486 0.054 Uiso 1 1 calc R . .
H8B H 0.7054 0.4956 0.5464 0.054 Uiso 1 1 calc R . .
C9 C 0.6729(4) 0.4553(4) 0.7997(4) 0.0429(12) Uani 1 1 d . . .
H9A H 0.7437 0.4225 0.8051 0.052 Uiso 1 1 calc R . .
H9B H 0.6135 0.4002 0.8272 0.052 Uiso 1 1 calc R . .
C10 C 0.6451(4) 0.5237(4) 0.8630(4) 0.0408(12) Uani 1 1 d . . .
C11 C 0.6354(4) 0.5921(4) 0.9851(4) 0.0457(13) Uani 1 1 d . . .
C12 C 0.6461(5) 0.6219(5) 1.0676(4) 0.0573(16) Uani 1 1 d . . .
H12 H 0.6853 0.5825 1.1158 0.069 Uiso 1 1 calc R . .
C13 C 0.5970(6) 0.7108(5) 1.0755(5) 0.0637(17) Uani 1 1 d . . .
H13 H 0.6045 0.7344 1.1292 0.076 Uiso 1 1 calc R . .
C14 C 0.5359(5) 0.7680(5) 1.0062(5) 0.0619(16) Uani 1 1 d . . .
H14 H 0.5016 0.8279 1.0160 0.074 Uiso 1 1 calc R . .
C15 C 0.5244(5) 0.7395(4) 0.9244(4) 0.0515(14) Uani 1 1 d . . .
H15 H 0.4835 0.7788 0.8777 0.062 Uiso 1 1 calc R . .
C16 C 0.5754(4) 0.6506(4) 0.9136(4) 0.0432(12) Uani 1 1 d . . .
C17 C 0.7905(4) 0.5804(4) 0.6344(4) 0.0462(13) Uani 1 1 d . . .
H17A H 0.8449 0.5452 0.5922 0.055 Uiso 1 1 calc R . .
H17B H 0.8206 0.5870 0.6897 0.055 Uiso 1 1 calc R . .
C18 C 0.7719(4) 0.6858(4) 0.5611(4) 0.0404(12) Uani 1 1 d . . .
C19 C 0.8069(5) 0.8413(4) 0.4347(4) 0.0462(13) Uani 1 1 d . . .
C20 C 0.8531(5) 0.9322(4) 0.3480(5) 0.0564(15) Uani 1 1 d . . .
H20 H 0.9301 0.9409 0.3090 0.068 Uiso 1 1 calc R . .
C21 C 0.7811(6) 1.0079(5) 0.3227(5) 0.0641(17) Uani 1 1 d . . .
H21 H 0.8090 1.0712 0.2649 0.077 Uiso 1 1 calc R . .
C22 C 0.6665(5) 0.9947(4) 0.3799(5) 0.0581(16) Uani 1 1 d . . .
H22 H 0.6194 1.0495 0.3604 0.070 Uiso 1 1 calc R . .
C23 C 0.6216(5) 0.9035(4) 0.4638(4) 0.0485(13) Uani 1 1 d . . .
H23 H 0.5441 0.8935 0.5011 0.058 Uiso 1 1 calc R . .
C24 C 0.6952(4) 0.8268(4) 0.4914(4) 0.0399(12) Uani 1 1 d . . .
C25 C 0.5573(8) 0.1110(6) 0.7189(7) 0.102(3) Uani 1 1 d . . .
H25A H 0.4762 0.0940 0.7513 0.123 Uiso 1 1 calc R . .
H25B H 0.5857 0.1267 0.7707 0.123 Uiso 1 1 calc R . .
C26 C 0.6169(7) 0.0218(6) 0.6908(8) 0.103(3) Uani 1 1 d . . .
H26A H 0.6375 -0.0282 0.7528 0.124 Uiso 1 1 calc R . .
H26B H 0.5704 -0.0146 0.6675 0.124 Uiso 1 1 calc R . .
C27 C 0.7156(7) 0.0745(6) 0.6020(7) 0.090(2) Uani 1 1 d . . .
H27A H 0.7414 0.0359 0.5525 0.108 Uiso 1 1 calc R . .
H27B H 0.7769 0.0819 0.6296 0.108 Uiso 1 1 calc R . .
C28 C 0.6780(6) 0.1774(6) 0.5463(6) 0.0733(19) Uani 1 1 d . . .
H28A H 0.7365 0.2320 0.5242 0.088 Uiso 1 1 calc R . .
H28B H 0.6612 0.1782 0.4811 0.088 Uiso 1 1 calc R . .
C29 C 0.8502(8) 0.7799(9) 0.7563(9) 0.114(3) Uani 1 1 d . . .
H29A H 0.8231 0.7684 0.8343 0.137 Uiso 1 1 calc R . .
H29B H 0.7850 0.7849 0.7299 0.137 Uiso 1 1 calc R . .
C30 C 0.9186(9) 0.8717(8) 0.6996(10) 0.135(4) Uani 1 1 d . . .
H30A H 0.8761 0.9294 0.6659 0.162 Uiso 1 1 calc R . .
H30B H 0.9482 0.8907 0.7488 0.162 Uiso 1 1 calc R . .
C31 C 1.0058(9) 0.8502(9) 0.6202(9) 0.121(4) Uani 1 1 d . . .
H31A H 1.0750 0.8904 0.6045 0.145 Uiso 1 1 calc R . .
H31B H 0.9861 0.8673 0.5527 0.145 Uiso 1 1 calc R . .
C32 C 1.0195(10) 0.7404(12) 0.6662(11) 0.129(4) Uani 1 1 d . . .
H32A H 1.0423 0.7101 0.6092 0.155 Uiso 1 1 calc R . .
H32B H 1.0765 0.7274 0.7042 0.155 Uiso 1 1 calc R . .
C33 C 0.8371(11) 0.2660(11) 0.9971(11) 0.076(4) Uani 0.50 1 d P . .
H33A H 0.8359 0.2434 0.9377 0.091 Uiso 0.50 1 calc PR . .
H33B H 0.7722 0.2332 1.0607 0.091 Uiso 0.50 1 calc PR . .
C34 C 0.9432(19) 0.2432(17) 1.024(2) 0.173(13) Uani 0.50 1 d P . .
H34A H 0.9284 0.2207 1.1027 0.207 Uiso 0.50 1 calc PR . .
H34B H 0.9782 0.1864 1.0003 0.207 Uiso 0.50 1 calc PR . .
C35 C 1.0139(14) 0.3297(19) 0.9729(17) 0.132(8) Uani 0.50 1 d P . .
H35A H 1.0767 0.3237 0.9127 0.158 Uiso 0.50 1 calc PR . .
H35B H 1.0424 0.3474 1.0235 0.158 Uiso 0.50 1 calc PR . .
C36 C 0.926(2) 0.4084(14) 0.932(2) 0.147(10) Uani 0.50 1 d P . .
H36A H 0.9285 0.4695 0.9520 0.177 Uiso 0.50 1 calc PR . .
H36B H 0.9479 0.4325 0.8521 0.177 Uiso 0.50 1 calc PR . .
C37 C 0.2833(18) 0.052(2) 0.8948(17) 0.125(5) Uani 0.50 1 d P . .
H37A H 0.3232 0.1202 0.8490 0.150 Uiso 0.50 1 calc PR . .
H37B H 0.2884 0.0126 0.8474 0.150 Uiso 0.50 1 calc PR . .
C38 C 0.186(2) 0.067(2) 0.931(2) 0.156(10) Uani 0.50 1 d P . .
H38A H 0.1382 0.0277 0.9115 0.187 Uiso 0.50 1 calc PR . .
H38B H 0.1724 0.1414 0.9009 0.187 Uiso 0.50 1 calc PR . .
C39 C 0.1594(18) 0.0339(15) 1.0446(14) 0.104(6) Uani 0.50 1 d P . .
H39A H 0.1036 -0.0252 1.0806 0.125 Uiso 0.50 1 calc PR . .
H39B H 0.1300 0.0907 1.0704 0.125 Uiso 0.50 1 calc PR . .
C40 C 0.262(2) 0.0039(14) 1.0648(16) 0.114(6) Uani 0.50 1 d P . .
H40A H 0.2899 0.0542 1.0882 0.137 Uiso 0.50 1 calc PR . .
H40B H 0.2523 -0.0649 1.1229 0.137 Uiso 0.50 1 calc PR . .
N1 N 0.3535(5) 0.7334(4) 0.7589(4) 0.0650(14) Uani 1 1 d . . .
N2 N 0.4760(3) 0.5277(3) 0.6540(3) 0.0390(10) Uani 1 1 d . . .
N3 N 0.4910(4) 0.3748(3) 0.6343(3) 0.0436(10) Uani 1 1 d . . .
H3A H 0.5216 0.3192 0.6245 0.052 Uiso 1 1 calc R . .
N4 N 0.6836(3) 0.5197(3) 0.6869(3) 0.0399(10) Uani 1 1 d . . .
N5 N 0.6757(3) 0.5123(3) 0.9503(3) 0.0450(11) Uani 1 1 d . . .
H5A H 0.7148 0.4623 0.9802 0.054 Uiso 1 1 calc R . .
N6 N 0.5842(3) 0.6053(3) 0.8375(3) 0.0403(10) Uani 1 1 d . . .
N7 N 0.8554(3) 0.7501(3) 0.4804(3) 0.0440(10) Uani 1 1 d . . .
H7 H 0.9261 0.7368 0.4608 0.053 Uiso 1 1 calc R . .
N8 N 0.6747(3) 0.7273(3) 0.5713(3) 0.0386(10) Uani 1 1 d . . .
O1 O 0.4424(4) 0.7700(3) 0.6831(4) 0.0745(14) Uani 1 1 d . . .
O2 O 0.3572(3) 0.6392(3) 0.8084(3) 0.0624(11) Uani 1 1 d . . .
O3 O 0.5795(4) 0.1945(4) 0.6219(4) 0.0775(14) Uani 1 1 d . . .
O4 O 0.9136(9) 0.6976(5) 0.7395(7) 0.136(3) Uani 1 1 d . . .
O5 O 0.8402(6) 0.3749(6) 0.9649(5) 0.046(2) Uani 0.50 1 d P . .
O6 O 0.3392(13) 0.0003(13) 0.9697(17) 0.142(5) Uani 0.50 1 d P . .
Fe1 Fe 0.53763(6) 0.63886(5) 0.69709(6) 0.0378(3) Uani 1 1 d . . .
B1 B 0.1117(6) 0.7273(7) 0.3157(7) 0.068(2) Uani 1 1 d . . .
F3' F 0.0902(19) 0.814(2) 0.352(2) 0.120 Uiso 0.25 1 d P A 1
F4' F 0.0813 0.6243 0.401(2) 0.135 Uiso 0.25 1 d P A 1
F1 F 0.0462(5) 0.7906(5) 0.2621(5) 0.140(2) Uani 1 1 d . A 2
F2 F 0.2211(3) 0.7504(4) 0.2651(4) 0.1019(15) Uani 1 1 d . A 2
F3 F 0.0791(4) 0.7099(7) 0.4196(5) 0.114(3) Uani 0.75 1 d P A 2
F4 F 0.0910(5) 0.6317(5) 0.3098(7) 0.108(2) Uani 0.75 1 d P A 2

loop_
_atom_site_aniso_label
_atom_site_aniso_U_11
_atom_site_aniso_U_22
_atom_site_aniso_U_33
_atom_site_aniso_U_23
_atom_site_aniso_U_13
_atom_site_aniso_U_12
C1 0.045(3) 0.042(3) 0.039(3) -0.010(2) -0.020(2) 0.002(2)
C2 0.057(4) 0.062(4) 0.060(4) -0.029(3) -0.026(3) 0.010(3)
C3 0.042(3) 0.099(6) 0.074(4) -0.040(4) -0.024(3) 0.004(3)
C4 0.053(4) 0.098(6) 0.071(4) -0.044(4) -0.019(3) -0.012(4)
C5 0.061(4) 0.061(4) 0.056(3) -0.028(3) -0.019(3) -0.010(3)
C6 0.055(3) 0.045(3) 0.041(3) -0.016(2) -0.023(2) 0.001(3)
C7 0.047(3) 0.038(3) 0.034(2) -0.013(2) -0.019(2) 0.005(2)
C8 0.049(3) 0.041(3) 0.052(3) -0.019(2) -0.021(2) 0.009(2)
C9 0.049(3) 0.031(3) 0.047(3) -0.005(2) -0.023(2) 0.004(2)
C10 0.038(3) 0.033(3) 0.045(3) -0.007(2) -0.011(2) -0.006(2)
C11 0.046(3) 0.046(3) 0.037(3) -0.007(2) -0.009(2) -0.011(3)
C12 0.065(4) 0.064(4) 0.039(3) -0.012(3) -0.015(3) -0.013(3)
C13 0.081(5) 0.068(4) 0.042(3) -0.022(3) -0.012(3) -0.019(4)
C14 0.076(4) 0.052(4) 0.055(3) -0.024(3) -0.009(3) -0.004(3)
C15 0.059(4) 0.045(3) 0.050(3) -0.018(3) -0.013(3) 0.001(3)
C16 0.047(3) 0.041(3) 0.037(3) -0.010(2) -0.009(2) -0.008(2)
C17 0.042(3) 0.042(3) 0.053(3) -0.010(2) -0.022(2) 0.004(2)
C18 0.046(3) 0.035(3) 0.047(3) -0.014(2) -0.024(2) -0.001(2)
C19 0.059(4) 0.035(3) 0.048(3) -0.013(2) -0.023(3) -0.003(3)
C20 0.061(4) 0.042(3) 0.056(3) -0.006(3) -0.014(3) -0.014(3)
C21 0.087(5) 0.039(3) 0.059(4) -0.006(3) -0.024(3) -0.006(3)
C22 0.074(4) 0.037(3) 0.059(4) -0.013(3) -0.021(3) 0.008(3)
C23 0.058(3) 0.037(3) 0.051(3) -0.013(2) -0.019(3) 0.003(3)
C24 0.045(3) 0.033(3) 0.043(3) -0.014(2) -0.013(2) -0.002(2)
C25 0.111(7) 0.076(6) 0.087(6) -0.019(5) 0.004(5) 0.010(5)
C26 0.103(7) 0.058(5) 0.134(8) -0.017(5) -0.039(6) 0.014(5)
C27 0.089(6) 0.078(5) 0.106(6) -0.040(5) -0.030(5) 0.033(5)
C28 0.080(5) 0.071(5) 0.072(4) -0.027(4) -0.028(4) 0.013(4)
C29 0.083(6) 0.129(9) 0.122(8) -0.056(7) 0.000(5) -0.033(6)
C30 0.104(8) 0.079(7) 0.185(12) -0.040(7) -0.003(7) 0.010(6)
C31 0.110(8) 0.125(9) 0.128(8) -0.069(7) 0.003(6) -0.047(7)
C32 0.112(8) 0.168(12) 0.182(12) -0.122(10) -0.087(9) 0.066(9)
C33 0.073(9) 0.075(10) 0.063(8) -0.020(7) -0.009(7) 0.040(8)
C34 0.122(17) 0.118(17) 0.16(2) 0.069(16) -0.034(15) 0.052(14)
C35 0.064 0.18(2) 0.127 -0.020(14) -0.048(7) 0.075(11)
C36 0.17(2) 0.056(11) 0.21(3) -0.001(14) -0.12(2) 0.050(14)
C37 0.089(13) 0.204 0.096(14) -0.096(12) 0.003(11) 0.015(15)
C38 0.121(19) 0.25(3) 0.14(2) -0.10(2) -0.078(16) 0.049(19)
C39 0.140(17) 0.092(13) 0.077(11) -0.045(10) -0.013(11) 0.022(12)
C40 0.159 0.065(11) 0.097(13) 0.029(9) -0.069(12) -0.056(11)
N1 0.069(4) 0.059(4) 0.068(3) -0.023(3) -0.027(3) 0.030(3)
N2 0.044(2) 0.034(2) 0.041(2) -0.0133(18) -0.0173(18) 0.0029(19)
N3 0.055(3) 0.039(3) 0.047(2) -0.021(2) -0.022(2) 0.003(2)
N4 0.042(2) 0.035(2) 0.045(2) -0.0115(19) -0.0188(18) 0.0013(19)
N5 0.048(3) 0.041(3) 0.039(2) -0.0026(19) -0.0165(19) -0.001(2)
N6 0.043(2) 0.034(2) 0.045(2) -0.0125(19) -0.0166(18) 0.0032(19)
N7 0.038(2) 0.044(3) 0.051(3) -0.015(2) -0.0164(19) 0.000(2)
N8 0.042(2) 0.029(2) 0.045(2) -0.0101(18) -0.0175(18) 0.0032(18)
O1 0.074(3) 0.053(3) 0.071(3) -0.008(2) -0.008(2) 0.029(2)
O2 0.067(3) 0.058(3) 0.063(3) -0.022(2) -0.023(2) 0.014(2)
O3 0.079(3) 0.054(3) 0.098(4) -0.031(3) -0.023(3) 0.017(2)
O4 0.208(9) 0.059(4) 0.163(7) -0.025(4) -0.101(7) -0.012(5)
O5 0.030(4) 0.051(5) 0.037(4) -0.007(3) 0.001(3) 0.025(4)
O6 0.114(11) 0.137(13) 0.174(16) -0.060(12) -0.042(12) 0.026(10)
Fe1 0.0414(5) 0.0301(4) 0.0422(4) -0.0099(3) -0.0173(3) 0.0046(3)
B1 0.046(4) 0.081(6) 0.078(5) -0.034(4) -0.015(4) 0.012(4)
F1 0.100(4) 0.127(5) 0.165(6) -0.017(4) -0.051(4) 0.040(3)
F2 0.062(3) 0.094(3) 0.122(4) -0.023(3) -0.012(2) 0.016(2)
F3 0.060(4) 0.207(9) 0.078(4) -0.058(5) -0.022(3) 0.031(4)
F4 0.088(4) 0.093(5) 0.153(6) -0.051(4) -0.046(4) 0.016(4)

loop_
_atom_type_symbol
_atom_type_description
_atom_type_scat_dispersion_real
_atom_type_scat_dispersion_imag
_atom_type_scat_source
C C 0.0033 0.0016 'International Tables Vol C Tables 4.2.6.8 and 6.1.1.4'
H H 0.0000 0.0000 'International Tables Vol C Tables 4.2.6.8 and 6.1.1.4'
N N 0.0061 0.0033 'International Tables Vol C Tables 4.2.6.8 and 6.1.1.4'
O O 0.0106 0.0060 'International Tables Vol C Tables 4.2.6.8 and 6.1.1.4'
Fe Fe 0.3463 0.8444 'International Tables Vol C Tables 4.2.6.8 and 6.1.1.4'
B B 0.0013 0.0007 'International Tables Vol C Tables 4.2.6.8 and 6.1.1.4'
F F 0.0171 0.0103 'International Tables Vol C Tables 4.2.6.8 and 6.1.1.4'

loop_
_geom_angle_atom_site_label_1
_geom_angle_atom_site_label_2
_geom_angle_atom_site_label_3
_geom_angle
C2 C1 N2 131.0(5)
C2 C1 C6 120.4(5)
N2 C1 C6 108.6(4)
C3 C2 C1 117.1(6)
C3 C2 H2 121.4
C1 C2 H2 121.4
C2 C3 C4 122.0(6)
C2 C3 H3 119.0
C4 C3 H3 119.0
C5 C4 C3 121.7(6)
C5 C4 H4 119.1
C3 C4 H4 119.1
C4 C5 C6 115.9(6)
C4 C5 H5 122.0
C6 C5 H5 122.0
N3 C6 C5 131.5(5)
N3 C6 C1 105.7(4)
C5 C6 C1 122.8(5)
N2 C7 N3 113.2(4)
N2 C7 C8 123.1(5)
N3 C7 C8 123.6(5)
N4 C8 C7 108.6(4)
N4 C8 H8A 110.0
C7 C8 H8A 110.0
N4 C8 H8B 110.0
C7 C8 H8B 110.0
H8A C8 H8B 108.4
N4 C9 C10 107.3(4)
N4 C9 H9A 110.2
C10 C9 H9A 110.2
N4 C9 H9B 110.2
C10 C9 H9B 110.2
H9A C9 H9B 108.5
N6 C10 N5 112.6(5)
N6 C10 C9 121.7(4)
N5 C10 C9 125.6(5)
N5 C11 C12 133.2(5)
N5 C11 C16 105.2(4)
C12 C11 C16 121.6(6)
C13 C12 C11 116.8(6)
C13 C12 H12 121.6
C11 C12 H12 121.6
C12 C13 C14 121.9(6)
C12 C13 H13 119.1
C14 C13 H13 119.1
C15 C14 C13 122.0(6)
C15 C14 H14 119.0
C13 C14 H14 119.0
C14 C15 C16 117.0(6)
C14 C15 H15 121.5
C16 C15 H15 121.5
N6 C16 C15 130.9(5)
N6 C16 C11 108.4(5)
C15 C16 C11 120.7(5)
N4 C17 C18 108.6(4)
N4 C17 H17A 110.0
C18 C17 H17A 110.0
N4 C17 H17B 110.0
C18 C17 H17B 110.0
H17A C17 H17B 108.3
N8 C18 N7 112.8(4)
N8 C18 C17 123.9(5)
N7 C18 C17 123.2(5)
C24 C19 N7 106.3(4)
C24 C19 C20 122.7(5)
N7 C19 C20 130.9(5)
C21 C20 C19 116.1(6)
C21 C20 H20 121.9
C19 C20 H20 121.9
C20 C21 C22 122.0(6)
C20 C21 H21 119.0
C22 C21 H21 119.0
C23 C22 C21 121.3(6)
C23 C22 H22 119.4
C21 C22 H22 119.4
C22 C23 C24 116.9(5)
C22 C23 H23 121.5
C24 C23 H23 121.5
C19 C24 C23 120.9(5)
C19 C24 N8 109.0(4)
C23 C24 N8 130.1(5)
O3 C25 C26 105.5(6)
O3 C25 H25A 110.6
C26 C25 H25A 110.6
O3 C25 H25B 110.6
C26 C25 H25B 110.6
H25A C25 H25B 108.8
C27 C26 C25 102.4(7)
C27 C26 H26A 111.3
C25 C26 H26A 111.3
C27 C26 H26B 111.3
C25 C26 H26B 111.3
H26A C26 H26B 109.2
C26 C27 C28 104.4(6)
C26 C27 H27A 110.9
C28 C27 H27A 110.9
C26 C27 H27B 110.9
C28 C27 H27B 110.9
H27A C27 H27B 108.9
O3 C28 C27 106.7(6)
O3 C28 H28A 110.4
C27 C28 H28A 110.4
O3 C28 H28B 110.4
C27 C28 H28B 110.4
H28A C28 H28B 108.6
O4 C29 C30 108.1(8)
O4 C29 H29A 110.1
C30 C29 H29A 110.1
O4 C29 H29B 110.1
C30 C29 H29B 110.1
H29A C29 H29B 108.4
C31 C30 C29 105.6(9)
C31 C30 H30A 110.6
C29 C30 H30A 110.6
C31 C30 H30B 110.6
C29 C30 H30B 110.6
H30A C30 H30B 108.7
C30 C31 C32 105.0(10)
C30 C31 H31A 110.7
C32 C31 H31A 110.7
C30 C31 H31B 110.7
C32 C31 H31B 110.7
H31A C31 H31B 108.8
O4 C32 C31 105.3(8)
O4 C32 H32A 110.7
C31 C32 H32A 110.7
O4 C32 H32B 110.7
C31 C32 H32B 110.7
H32A C32 H32B 108.8
O5 C33 C34 100.8(15)
O5 C33 H33A 111.6
C34 C33 H33A 111.6
O5 C33 H33B 111.6
C34 C33 H33B 111.6
H33A C33 H33B 109.4
C35 C34 C33 109.8(13)
C35 C34 H34A 109.7
C33 C34 H34A 109.7
C35 C34 H34B 109.7
C33 C34 H34B 109.7
H34A C34 H34B 108.2
C34 C35 C36 96.9(15)
C34 C35 H35A 112.4
C36 C35 H35A 112.4
C34 C35 H35B 112.4
C36 C35 H35B 112.4
H35A C35 H35B 109.9
O5 C36 C35 113.5(17)
O5 C36 H36A 108.9
C35 C36 H36A 108.9
O5 C36 H36B 108.9
C35 C36 H36B 108.9
H36A C36 H36B 107.7
C38 C37 O6 117(2)
C38 C37 H37A 108.1
O6 C37 H37A 108.1
C38 C37 H37B 108.1
O6 C37 H37B 108.1
H37A C37 H37B 107.3
C37 C38 C39 108.0(19)
C37 C38 H38A 110.1
C39 C38 H38A 110.1
C37 C38 H38B 110.1
C39 C38 H38B 110.1
H38A C38 H38B 108.4
C38 C39 C40 104.2(17)
C38 C39 H39A 110.9
C40 C39 H39A 110.9
C38 C39 H39B 110.9
C40 C39 H39B 110.9
H39A C39 H39B 108.9
O6 C40 C39 108.6(15)
O6 C40 H40A 110.0
C39 C40 H40A 110.0
O6 C40 H40B 110.0
C39 C40 H40B 110.0
H40A C40 H40B 108.4
O2 N1 O1 111.8(5)
C7 N2 C1 105.1(4)
C7 N2 Fe1 116.7(3)
C1 N2 Fe1 136.4(3)
C7 N3 C6 107.3(4)
C7 N3 H3A 126.3
C6 N3 H3A 126.3
C9 N4 C17 111.0(4)
C9 N4 C8 113.3(4)
C17 N4 C8 112.0(4)
C9 N4 Fe1 105.0(3)
C17 N4 Fe1 107.8(3)
C8 N4 Fe1 107.3(3)
C10 N5 C11 108.2(4)
C10 N5 H5A 125.9
C11 N5 H5A 125.9
C10 N6 C16 105.6(4)
C10 N6 Fe1 117.2(3)
C16 N6 Fe1 137.0(3)
C18 N7 C19 106.4(4)
C18 N7 H7 126.8
C19 N7 H7 126.8
C18 N8 C24 105.5(4)
C18 N8 Fe1 117.3(3)
C24 N8 Fe1 137.2(3)
N1 O1 Fe1 101.8(3)
N1 O2 Fe1 90.9(3)
C25 O3 C28 109.2(5)
C29 O4 C32 107.4(7)
C36 O5 C33 111.7(12)
C37 O6 C40 100.6(15)
N6 Fe1 O1 106.73(18)
N6 Fe1 N8 104.59(16)
O1 Fe1 N8 91.30(17)
N6 Fe1 N2 124.52(16)
O1 Fe1 N2 113.26(19)
N8 Fe1 N2 111.11(16)
N6 Fe1 O2 85.03(15)
O1 Fe1 O2 55.53(17)
N8 Fe1 O2 146.73(16)
N2 Fe1 O2 87.31(16)
N6 Fe1 N4 74.02(15)
O1 Fe1 N4 166.01(17)
N8 Fe1 N4 75.18(15)
N2 Fe1 N4 75.80(15)
O2 Fe1 N4 137.67(14)
F3 B1 F2 115.9(7)
F3 B1 F1 113.7(7)
F2 B1 F1 113.4(7)
F3 B1 F4 103.9(8)
F2 B1 F4 105.2(7)
F1 B1 F4 102.9(7)
F3 B1 F3' 60.8(10)
F2 B1 F3' 96.8(11)
F1 B1 F3' 72.1(11)
F4 B1 F3' 157.5(12)
F3 B1 F4' 55.4(11)
F2 B1 F4' 116.1(6)
F1 B1 F4' 128.0(8)
F4 B1 F4' 49.4(11)
F3' B1 F4' 115.8(16)

loop_
_geom_bond_atom_site_label_1
_geom_bond_atom_site_label_2
_geom_bond_distance
C1 C2 1.383(8)
C1 N2 1.405(6)
C1 C6 1.405(7)
C2 C3 1.376(9)
C2 H2 0.9500
C3 C4 1.402(10)
C3 H3 0.9500
C4 C5 1.377(9)
C4 H4 0.9500
C5 C6 1.387(8)
C5 H5 0.9500
C6 N3 1.384(7)
C7 N2 1.324(6)
C7 N3 1.346(6)
C7 C8 1.490(7)
C8 N4 1.477(6)
C8 H8A 0.9900
C8 H8B 0.9900
C9 N4 1.472(6)
C9 C10 1.480(7)
C9 H9A 0.9900
C9 H9B 0.9900
C10 N6 1.332(6)
C10 N5 1.341(6)
C11 N5 1.377(7)
C11 C12 1.400(8)
C11 C16 1.425(7)
C12 C13 1.373(9)
C12 H12 0.9500
C13 C14 1.410(9)
C13 H13 0.9500
C14 C15 1.384(8)
C14 H14 0.9500
C15 C16 1.394(8)
C15 H15 0.9500
C16 N6 1.393(7)
C17 N4 1.472(6)
C17 C18 1.507(7)
C17 H17A 0.9900
C17 H17B 0.9900
C18 N8 1.316(6)
C18 N7 1.359(6)
C19 C24 1.378(7)
C19 N7 1.397(7)
C19 C20 1.399(7)
C20 C21 1.368(9)
C20 H20 0.9500
C21 C22 1.411(9)
C21 H21 0.9500
C22 C23 1.383(7)
C22 H22 0.9500
C23 C24 1.396(7)
C23 H23 0.9500
C24 N8 1.406(6)
C25 O3 1.390(9)
C25 C26 1.521(11)
C25 H25A 0.9900
C25 H25B 0.9900
C26 C27 1.465(11)
C26 H26A 0.9900
C26 H26B 0.9900
C27 C28 1.488(10)
C27 H27A 0.9900
C27 H27B 0.9900
C28 O3 1.438(8)
C28 H28A 0.9900
C28 H28B 0.9900
C29 O4 1.404(12)
C29 C30 1.411(12)
C29 H29A 0.9900
C29 H29B 0.9900
C30 C31 1.410(13)
C30 H30A 0.9900
C30 H30B 0.9900
C31 C32 1.449(15)
C31 H31A 0.9900
C31 H31B 0.9900
C32 O4 1.420(13)
C32 H32A 0.9900
C32 H32B 0.9900
C33 O5 1.414(16)
C33 C34 1.49(2)
C33 H33A 0.9900
C33 H33B 0.9900
C34 C35 1.37(3)
C34 H34A 0.9900
C34 H34B 0.9900
C35 C36 1.60(2)
C35 H35A 0.9900
C35 H35B 0.9900
C36 O5 1.10(2)
C36 H36A 0.9900
C36 H36B 0.9900
C37 C38 1.22(2)
C37 O6 1.40(3)
C37 H37A 0.9900
C37 H37B 0.9900
C38 C39 1.42(3)
C38 H38A 0.9900
C38 H38B 0.9900
C39 C40 1.42(2)
C39 H39A 0.9900
C39 H39B 0.9900
C40 O6 1.40(2)
C40 H40A 0.9900
C40 H40B 0.9900
N1 O2 1.247(6)
N1 O1 1.264(7)
N2 Fe1 2.111(4)
N3 H3A 0.8800
N4 Fe1 2.409(4)
N5 H5A 0.8800
N6 Fe1 2.100(4)
N7 H7 0.8800
N8 Fe1 2.109(4)
O1 Fe1 2.104(4)
O2 Fe1 2.338(4)
B1 F3 1.313(10)
B1 F2 1.346(8)
B1 F1 1.354(9)
B1 F4 1.406(11)
B1 F3' 1.45(3)
B1 F4' 1.473(15)
